data_7701035
loop_
_publ_author_name
'Cuevas-Ch\'avez, Cynthia A'
'Vendier, Laure'
'Sabo-Etienne, Sylviane'
'Montiel-Palma, Virginia'

_publ_section_title
;
 Iridium complexes featuring a tridentate SiPSi ligand: from dimeric to
 monomeric 14, 16 or 18-electron species.
;
_journal_issue 37
_journal_name_full 'Dalton transactions (Cambridge, England : 2003)'
_journal_page_first 14010
_journal_page_last 14018
_journal_paper_doi 10.1039/c9dt03136g
_journal_volume 48
_journal_year 2019
_chemical_formula_moiety 'C28 H35 Cl Ir N2 P Si2, 2(C2 H3 N)'
_chemical_formula_sum 'C32 H41 Cl Ir N4 P Si2'
_chemical_formula_weight 796.52
_space_group_IT_number 14
_space_group_name_Hall '-P 2yn'
_space_group_name_H-M_alt 'P 1 21/n 1'
_symmetry_cell_setting monoclinic
_symmetry_space_group_name_Hall '-P 2yn'
_symmetry_space_group_name_H-M 'P 1 21/n 1'
_atom_sites_solution_hydrogens difmap
_atom_sites_solution_primary direct
_audit_update_record
;
2019-07-08 deposited with the CCDC.    2019-08-29 downloaded from the CCDC.
;
_cell_angle_alpha 90
_cell_angle_beta 104.7900(10)
_cell_angle_gamma 90
_cell_formula_units_Z 4
_cell_length_a 14.0609(6)
_cell_length_b 9.4670(4)
_cell_length_c 27.1645(11)
_cell_measurement_reflns_used 9908
_cell_measurement_temperature 100
_cell_measurement_theta_max 26
_cell_measurement_theta_min 2
_cell_volume 3496.2(3)
_computing_cell_refinement 'Apex2 (Bruker AXS, 2006)'
_computing_data_collection 'Apex2 (Bruker AXS, 2006)'
_computing_data_reduction 'Apex2 (Bruker AXS, 2006)'
_computing_molecular_graphics 'CAMERON (Watkin et al., 1996)'
_computing_publication_material 'CRYSTALS (Betteridge et al., 2003)'
_computing_structure_refinement 'CRYSTALS (Betteridge et al., 2003)'
_computing_structure_solution 'SHELXS 86 (Sheldrick, 1986)'
_diffrn_ambient_temperature 100
_diffrn_measured_fraction_theta_full 0.999
_diffrn_measured_fraction_theta_max 0.999
_diffrn_measurement_device Area
_diffrn_measurement_device_type 'Bruker Kappa Apex2'
_diffrn_measurement_method '\f & \w scans'
_diffrn_radiation_monochromator graphite
_diffrn_radiation_type 'Mo K\a'
_diffrn_radiation_wavelength 0.71073
_diffrn_reflns_av_R_equivalents 0.063
_diffrn_reflns_limit_h_max 16
_diffrn_reflns_limit_h_min -17
_diffrn_reflns_limit_k_max 11
_diffrn_reflns_limit_k_min -11
_diffrn_reflns_limit_l_max 33
_diffrn_reflns_limit_l_min -30
_diffrn_reflns_number 61092
_diffrn_reflns_theta_full 26.388
_diffrn_reflns_theta_max 26.388
_diffrn_reflns_theta_min 1.551
_diffrn_standards_number 0
_exptl_absorpt_coefficient_mu 4.036
_exptl_absorpt_correction_T_max 0.89
_exptl_absorpt_correction_T_min 0.73
_exptl_absorpt_correction_type multi-scan
_exptl_absorpt_process_details 'SADABS (Siemens, 1996)'
_exptl_crystal_colour yellow
_exptl_crystal_density_diffrn 1.513
_exptl_crystal_density_method 'not measured'
_exptl_crystal_description plate
_exptl_crystal_F_000 1591.991
_exptl_crystal_size_max 0.150
_exptl_crystal_size_mid 0.100
_exptl_crystal_size_min 0.030
_refine_diff_density_max 0.69
_refine_diff_density_min -0.48
_refine_ls_extinction_method None
_refine_ls_goodness_of_fit_ref 1.0969
_refine_ls_hydrogen_treatment noref
_refine_ls_matrix_type full
_refine_ls_number_parameters 370
_refine_ls_number_reflns 5830
_refine_ls_number_restraints 0
_refine_ls_R_factor_all 0.0325
_refine_ls_R_factor_gt 0.0240
_refine_ls_shift/su_max 0.0024274
_refine_ls_shift/su_mean 0.0000986
_refine_ls_structure_factor_coef F
_refine_ls_weighting_details
;
 Method, part 1, Chebychev polynomial, (Watkin, 1994, Prince, 1982) 
 [weight] = 1.0/[A~0~*T~0~(x)+A~1~*T~1~(x) ... +A~n-1~]*T~n-1~(x)] 
 where A~i~ are the Chebychev coefficients listed below and x= Fcalc/Fmax 
 Method = Robust Weighting (Prince, 1982) 
 W = [weight] * [1-(deltaF/6*sigmaF)^2^]^2^ 
 A~i~ are: 
 0.203 0.522E-01 0.937E-01 
;
_refine_ls_weighting_scheme calc
_refine_ls_wR_factor_all 0.0309
_refine_ls_wR_factor_gt 0.0244
_refine_ls_wR_factor_ref 0.0236
_reflns_limit_h_max 16
_reflns_limit_h_min -17
_reflns_limit_k_max 11
_reflns_limit_k_min 0
_reflns_limit_l_max 33
_reflns_limit_l_min 0
_reflns_number_gt 6137
_reflns_number_total 7152
_reflns_threshold_expression I>2.0\s(I)
_cod_data_source_file c9dt03136g2.cif
_cod_data_source_block Cynthia070417
_cod_depositor_comments 'Adding full bibliography for 7701029--7701035.cif.'
_cod_original_sg_symbol_H-M 'P 1 21/n 1 '
_cod_database_code 7701035

loop_
_symmetry_equiv_pos_as_xyz
x,y,z
-x,-y,-z
-x+1/2,y+1/2,-z+1/2
x+1/2,-y+1/2,z+1/2

loop_
_atom_site_label
_atom_site_type_symbol
_atom_site_fract_x
_atom_site_fract_y
_atom_site_fract_z
_atom_site_U_iso_or_equiv
_atom_site_occupancy
_atom_site_adp_type
Ir1 Ir 0.100103(8) 0.311765(11) 0.355016(4) 0.0110 1.0000 Uani
Cl1 Cl 0.17709(5) 0.45476(8) 0.29594(3) 0.0192 1.0000 Uani
P1 P 0.24408(5) 0.30148(8) 0.41482(3) 0.0123 1.0000 Uani
C4 C 0.2472(2) 0.2229(3) 0.47690(11) 0.0147 1.0000 Uani
C5 C 0.2004(2) 0.0917(3) 0.47915(11) 0.0159 1.0000 Uani
C6 C 0.1365(2) 0.0231(3) 0.43254(12) 0.0158 1.0000 Uani
Si1 Si 0.03322(6) 0.15354(8) 0.40306(3) 0.0145 1.0000 Uani
C8 C -0.0716(2) 0.0476(4) 0.36280(13) 0.0224 1.0000 Uani
H81 H -0.0895 -0.0280 0.3833 0.0500 1.0000 Uiso
H82 H -0.0515 0.0064 0.3339 0.0500 1.0000 Uiso
H83 H -0.1285 0.1096 0.3501 0.0500 1.0000 Uiso
C9 C -0.0108(2) 0.2112(3) 0.46028(13) 0.0209 1.0000 Uani
H92 H -0.0773 0.2489 0.4488 0.0500 1.0000 Uiso
H91 H 0.0336 0.2833 0.4790 0.0500 1.0000 Uiso
H93 H -0.0107 0.1290 0.4824 0.0500 1.0000 Uiso
H61 H 0.1086 -0.0660 0.4417 0.0500 1.0000 Uiso
H62 H 0.1758 0.0014 0.4079 0.0500 1.0000 Uiso
C10 C 0.2086(2) 0.0325(3) 0.52736(12) 0.0169 1.0000 Uani
C11 C 0.2600(2) 0.0996(4) 0.57175(12) 0.0206 1.0000 Uani
C12 C 0.3046(2) 0.2269(3) 0.56914(12) 0.0190 1.0000 Uani
C13 C 0.2984(2) 0.2880(3) 0.52168(12) 0.0180 1.0000 Uani
H131 H 0.3300 0.3758 0.5202 0.0500 1.0000 Uiso
H121 H 0.3393 0.2732 0.5993 0.0500 1.0000 Uiso
H111 H 0.2638 0.0566 0.6037 0.0500 1.0000 Uiso
H101 H 0.1781 -0.0558 0.5295 0.0500 1.0000 Uiso
C14 C 0.2997(2) 0.4753(3) 0.43261(11) 0.0154 1.0000 Uani
C15 C 0.2471(2) 0.5790(3) 0.45192(11) 0.0174 1.0000 Uani
C16 C 0.1446(2) 0.5529(3) 0.45756(11) 0.0179 1.0000 Uani
Si2 Si 0.05652(6) 0.51599(9) 0.39296(3) 0.0153 1.0000 Uani
C18 C 0.0631(3) 0.6793(4) 0.35437(12) 0.0233 1.0000 Uani
H181 H 0.1307 0.6933 0.3522 0.0500 1.0000 Uiso
H182 H 0.0413 0.7609 0.3707 0.0500 1.0000 Uiso
H183 H 0.0198 0.6671 0.3200 0.0500 1.0000 Uiso
C19 C -0.0723(2) 0.5241(4) 0.40221(13) 0.0251 1.0000 Uani
H191 H -0.0734 0.4763 0.4340 0.0500 1.0000 Uiso
H193 H -0.1178 0.4774 0.3736 0.0500 1.0000 Uiso
H192 H -0.0915 0.6231 0.4039 0.0500 1.0000 Uiso
H162 H 0.1222 0.6368 0.4730 0.0500 1.0000 Uiso
H161 H 0.1457 0.4714 0.4804 0.0500 1.0000 Uiso
C20 C 0.2909(3) 0.7108(3) 0.46379(12) 0.0234 1.0000 Uani
C21 C 0.3834(3) 0.7402(3) 0.45749(13) 0.0241 1.0000 Uani
C22 C 0.4349(2) 0.6382(4) 0.43892(13) 0.0245 1.0000 Uani
C23 C 0.3930(2) 0.5056(3) 0.42656(12) 0.0187 1.0000 Uani
H231 H 0.4284 0.4352 0.4139 0.0500 1.0000 Uiso
H221 H 0.4984 0.6579 0.4348 0.0500 1.0000 Uiso
H211 H 0.4111 0.8311 0.4658 0.0500 1.0000 Uiso
H201 H 0.2564 0.7819 0.4766 0.0500 1.0000 Uiso
C24 C 0.3421(2) 0.2001(3) 0.39726(11) 0.0151 1.0000 Uani
C25 C 0.3435(2) 0.1856(3) 0.34632(11) 0.0172 1.0000 Uani
C26 C 0.4191(2) 0.1123(3) 0.33327(12) 0.0196 1.0000 Uani
C27 C 0.4951(2) 0.0538(3) 0.37078(12) 0.0198 1.0000 Uani
C28 C 0.4948(2) 0.0685(4) 0.42173(12) 0.0210 1.0000 Uani
C29 C 0.4193(2) 0.1407(3) 0.43474(12) 0.0191 1.0000 Uani
H291 H 0.4195 0.1496 0.4695 0.0500 1.0000 Uiso
H281 H 0.5467 0.0293 0.4474 0.0500 1.0000 Uiso
H271 H 0.5466 0.0042 0.3618 0.0500 1.0000 Uiso
H261 H 0.4187 0.1015 0.2987 0.0500 1.0000 Uiso
H251 H 0.2925 0.2265 0.3205 0.0500 1.0000 Uiso
N2 N 0.11982(19) 0.1221(3) 0.31089(10) 0.0181 1.0000 Uani
C31 C 0.1131(2) 0.0255(3) 0.28542(12) 0.0180 1.0000 Uani
C32 C 0.1032(3) -0.0966(3) 0.25205(13) 0.0239 1.0000 Uani
H321 H 0.0350 -0.1044 0.2318 0.0500 1.0000 Uiso
H322 H 0.1216 -0.1822 0.2726 0.0500 1.0000 Uiso
H323 H 0.1467 -0.0853 0.2292 0.0500 1.0000 Uiso
N1 N -0.03131(19) 0.3343(3) 0.30022(10) 0.0182 1.0000 Uani
C34 C -0.1007(2) 0.3469(4) 0.26835(12) 0.0231 1.0000 Uani
C35 C -0.1892(3) 0.3636(5) 0.22722(14) 0.0368 1.0000 Uani
H352 H -0.1858 0.3016 0.1989 0.0500 1.0000 Uiso
H353 H -0.1952 0.4618 0.2159 0.0500 1.0000 Uiso
H351 H -0.2468 0.3378 0.2397 0.0500 1.0000 Uiso
N3 N 0.6796(3) 0.2380(5) 0.31512(18) 0.0565 1.0000 Uani
C37 C 0.6700(3) 0.2974(5) 0.34994(17) 0.0386 1.0000 Uani
C38 C 0.6577(3) 0.3731(5) 0.39402(18) 0.0413 1.0000 Uani
H381 H 0.6138 0.4541 0.3829 0.0500 1.0000 Uiso
H383 H 0.7220 0.4076 0.4139 0.0500 1.0000 Uiso
H382 H 0.6295 0.3105 0.4151 0.0500 1.0000 Uiso
N4 N -0.0243(3) 0.1643(4) 0.17699(13) 0.0423 1.0000 Uani
C40 C 0.0531(3) 0.2038(4) 0.17923(13) 0.0314 1.0000 Uani
C41 C 0.1532(3) 0.2516(4) 0.18296(14) 0.0323 1.0000 Uani
H412 H 0.1541 0.3085 0.1530 0.0500 1.0000 Uiso
H411 H 0.1965 0.1697 0.1847 0.0500 1.0000 Uiso
H413 H 0.1758 0.3088 0.2138 0.0500 1.0000 Uiso

loop_
_atom_site_aniso_label
_atom_site_aniso_U_11
_atom_site_aniso_U_22
_atom_site_aniso_U_33
_atom_site_aniso_U_23
_atom_site_aniso_U_13
_atom_site_aniso_U_12
Ir1 0.01150(6) 0.01141(6) 0.01042(6) -0.00024(5) 0.00320(4) 0.00038(5)
Cl1 0.0224(4) 0.0204(4) 0.0160(3) 0.0035(3) 0.0071(3) 0.0000(3)
P1 0.0134(3) 0.0125(3) 0.0115(3) 0.0005(3) 0.0044(3) -0.0005(3)
C4 0.0144(14) 0.0157(14) 0.0146(14) 0.0019(11) 0.0047(11) 0.0037(11)
C5 0.0166(14) 0.0150(14) 0.0174(14) -0.0014(11) 0.0069(12) 0.0018(12)
C6 0.0149(14) 0.0129(14) 0.0193(15) 0.0002(11) 0.0035(12) -0.0018(11)
Si1 0.0141(4) 0.0139(4) 0.0159(4) -0.0008(3) 0.0044(3) -0.0013(3)
C8 0.0161(14) 0.0237(16) 0.0277(17) -0.0009(14) 0.0060(13) -0.0059(13)
C9 0.0202(15) 0.0188(16) 0.0257(16) 0.0024(13) 0.0099(13) -0.0004(12)
C10 0.0160(14) 0.0160(14) 0.0196(15) 0.0047(12) 0.0062(12) 0.0020(12)
C11 0.0196(15) 0.0275(17) 0.0166(14) 0.0070(13) 0.0083(12) 0.0057(13)
C12 0.0164(14) 0.0238(16) 0.0144(14) 0.0003(12) -0.0007(11) 0.0011(12)
C13 0.0195(15) 0.0170(15) 0.0167(14) -0.0014(12) 0.0033(12) -0.0009(12)
C14 0.0190(14) 0.0128(14) 0.0120(13) -0.0001(11) -0.0004(11) -0.0019(11)
C15 0.0218(15) 0.0160(14) 0.0123(13) 0.0010(12) 0.0005(11) 0.0016(12)
C16 0.0212(15) 0.0168(14) 0.0168(14) -0.0004(12) 0.0065(12) 0.0036(12)
Si2 0.0168(4) 0.0135(4) 0.0164(4) -0.0004(3) 0.0057(3) 0.0016(3)
C18 0.0301(16) 0.0182(15) 0.0208(15) 0.0026(13) 0.0054(13) 0.0023(14)
C19 0.0195(16) 0.0279(18) 0.0286(17) -0.0004(14) 0.0074(13) 0.0077(13)
C20 0.0296(17) 0.0171(16) 0.0191(15) -0.0011(12) -0.0017(13) -0.0006(13)
C21 0.0289(17) 0.0163(15) 0.0226(16) 0.0025(13) -0.0018(14) -0.0057(13)
C22 0.0200(16) 0.0275(17) 0.0229(16) 0.0019(14) -0.0003(13) -0.0080(13)
C23 0.0176(15) 0.0189(15) 0.0195(15) 0.0004(12) 0.0044(12) -0.0031(12)
C24 0.0167(13) 0.0109(13) 0.0184(14) 0.0006(12) 0.0058(11) -0.0015(11)
C25 0.0161(13) 0.0173(14) 0.0185(14) 0.0011(13) 0.0048(11) 0.0001(12)
C26 0.0245(16) 0.0179(15) 0.0180(15) -0.0005(12) 0.0085(12) -0.0008(13)
C27 0.0164(14) 0.0184(15) 0.0258(16) -0.0031(13) 0.0073(12) 0.0009(12)
C28 0.0174(14) 0.0206(15) 0.0231(15) 0.0043(13) 0.0017(12) 0.0022(13)
C29 0.0210(15) 0.0190(15) 0.0184(15) 0.0009(12) 0.0072(12) 0.0004(12)
N2 0.0188(13) 0.0197(13) 0.0163(12) -0.0002(11) 0.0055(10) 0.0001(11)
C31 0.0182(15) 0.0207(16) 0.0170(15) 0.0020(13) 0.0082(12) 0.0009(12)
C32 0.0324(18) 0.0181(16) 0.0235(16) -0.0041(13) 0.0114(14) -0.0016(13)
N1 0.0194(13) 0.0185(13) 0.0180(13) -0.0018(10) 0.0071(11) -0.0001(10)
C34 0.0255(17) 0.0274(18) 0.0176(15) -0.0007(13) 0.0080(14) 0.0015(13)
C35 0.0225(18) 0.060(3) 0.0234(18) 0.0026(18) -0.0030(14) 0.0062(17)
N3 0.050(2) 0.059(3) 0.066(3) -0.012(2) 0.024(2) -0.004(2)
C37 0.032(2) 0.035(2) 0.051(2) 0.000(2) 0.0156(18) 0.0004(17)
C38 0.039(2) 0.036(2) 0.051(3) -0.002(2) 0.017(2) -0.0024(19)
N4 0.038(2) 0.057(2) 0.0288(17) 0.0084(16) 0.0027(15) 0.0094(17)
C40 0.037(2) 0.032(2) 0.0210(17) -0.0012(15) 0.0009(14) 0.0132(17)
C41 0.034(2) 0.034(2) 0.0257(18) -0.0050(16) 0.0024(15) 0.0077(17)

loop_
_atom_type_symbol
_atom_type_scat_dispersion_real
_atom_type_scat_dispersion_imag
_atom_type_scat_Cromer_Mann_a1
_atom_type_scat_Cromer_Mann_b1
_atom_type_scat_Cromer_Mann_a2
_atom_type_scat_Cromer_Mann_b2
_atom_type_scat_Cromer_Mann_a3
_atom_type_scat_Cromer_Mann_b3
_atom_type_scat_Cromer_Mann_a4
_atom_type_scat_Cromer_Mann_b4
_atom_type_scat_Cromer_Mann_c
_atom_type_scat_source
C 0.0033 0.0016 2.3100 20.8439 1.0200 10.2075 1.5886 0.5687 0.8650 51.6512 0.2156 'International Tables Vol C 4.2.6.8 and 6.1.1.4'
H 0.0000 0.0000 0.4930 10.5109 0.3229 26.1257 0.1402 3.1424 0.0408 57.7998 0.0030 'International Tables Vol C 4.2.6.8 and 6.1.1.4'
N 0.0061 0.0033 12.2126 0.0057 3.1322 9.8933 2.0125 28.9975 1.1663 0.5826 -11.5290 'International Tables Vol C 4.2.6.8 and 6.1.1.4'
Si 0.0817 0.0704 6.2915 2.4386 3.0353 32.3337 1.9891 0.6785 1.5410 81.6937 1.1407 'International Tables Vol C 4.2.6.8 and 6.1.1.4'
P 0.1023 0.0942 6.4345 1.9067 4.1791 27.1570 1.7800 0.5260 1.4908 68.1645 1.1149 'International Tables Vol C 4.2.6.8 and 6.1.1.4'
Cl 0.1484 0.1585 11.4604 0.0104 7.1964 1.1662 6.2556 18.5194 1.6455 47.7784 -9.5574 'International Tables Vol C 4.2.6.8 and 6.1.1.4'
Ir -1.4442 7.9887 27.3049 1.5928 16.7296 8.8655 15.6115 0.4179 5.8338 45.0011 11.4722 'International Tables Vol C 4.2.6.8 and 6.1.1.4'

loop_
_geom_angle_atom_site_label_1
_geom_angle_atom_site_label_2
_geom_angle_atom_site_label_3
_geom_angle
_geom_angle_publ_flag
Cl1 Ir1 P1 91.68(3) yes
Cl1 Ir1 Si1 172.20(3) yes
P1 Ir1 Si1 89.15(3) yes
Cl1 Ir1 Si2 92.27(3) yes
P1 Ir1 Si2 90.36(3) yes
Si1 Ir1 Si2 95.48(3) yes
Cl1 Ir1 N2 87.58(7) yes
P1 Ir1 N2 98.15(7) yes
Si1 Ir1 N2 84.63(7) yes
Si2 Ir1 N2 171.49(7) yes
Cl1 Ir1 N1 86.38(7) yes
P1 Ir1 N1 176.55(8) yes
Si1 Ir1 N1 93.16(7) yes
Si2 Ir1 N1 86.88(7) yes
N2 Ir1 N1 84.62(10) yes
Ir1 P1 C4 119.17(10) yes
Ir1 P1 C14 113.34(10) yes
C4 P1 C14 102.33(13) yes
Ir1 P1 C24 115.51(10) yes
C4 P1 C24 100.55(13) yes
C14 P1 C24 103.81(14) yes
P1 C4 C5 119.6(2) yes
P1 C4 C13 120.7(2) yes
C5 C4 C13 119.7(3) yes
C4 C5 C6 121.9(3) yes
C4 C5 C10 117.6(3) yes
C6 C5 C10 120.3(3) yes
C5 C6 Si1 107.5(2) yes
C5 C6 H61 110.3 no
Si1 C6 H61 110.4 no
C5 C6 H62 110.0 no
Si1 C6 H62 110.1 no
H61 C6 H62 108.5 no
C6 Si1 Ir1 106.04(9) yes
C6 Si1 C8 107.22(14) yes
Ir1 Si1 C8 112.57(11) yes
C6 Si1 C9 102.36(14) yes
Ir1 Si1 C9 122.42(10) yes
C8 Si1 C9 104.98(14) yes
Si1 C8 H81 109.6 no
Si1 C8 H82 109.5 no
H81 C8 H82 109.5 no
Si1 C8 H83 109.4 no
H81 C8 H83 109.5 no
H82 C8 H83 109.4 no
Si1 C9 H92 109.2 no
Si1 C9 H91 109.2 no
H92 C9 H91 110.2 no
Si1 C9 H93 108.9 no
H92 C9 H93 109.7 no
H91 C9 H93 109.6 no
C5 C10 C11 121.9(3) yes
C5 C10 H101 118.6 no
C11 C10 H101 119.5 no
C10 C11 C12 120.1(3) yes
C10 C11 H111 119.6 no
C12 C11 H111 120.4 no
C11 C12 C13 119.4(3) yes
C11 C12 H121 120.3 no
C13 C12 H121 120.2 no
C12 C13 C4 121.4(3) yes
C12 C13 H131 118.8 no
C4 C13 H131 119.8 no
P1 C14 C15 119.6(2) yes
P1 C14 C23 120.4(2) yes
C15 C14 C23 120.0(3) yes
C14 C15 C16 122.0(3) yes
C14 C15 C20 117.9(3) yes
C16 C15 C20 120.0(3) yes
C15 C16 Si2 110.5(2) yes
C15 C16 H162 109.2 no
Si2 C16 H162 109.7 no
C15 C16 H161 109.2 no
Si2 C16 H161 109.7 no
H162 C16 H161 108.5 no
C16 Si2 Ir1 112.03(10) yes
C16 Si2 C18 104.42(14) yes
Ir1 Si2 C18 112.13(11) yes
C16 Si2 C19 106.83(15) yes
Ir1 Si2 C19 117.26(11) yes
C18 Si2 C19 103.04(16) yes
Si2 C18 H181 109.4 no
Si2 C18 H182 109.3 no
H181 C18 H182 110.1 no
Si2 C18 H183 109.0 no
H181 C18 H183 109.6 no
H182 C18 H183 109.4 no
Si2 C19 H191 109.2 no
Si2 C19 H193 109.3 no
H191 C19 H193 109.8 no
Si2 C19 H192 109.1 no
H191 C19 H192 109.6 no
H193 C19 H192 109.7 no
C15 C20 C21 121.8(3) yes
C15 C20 H201 119.0 no
C21 C20 H201 119.2 no
C20 C21 C22 120.2(3) yes
C20 C21 H211 119.7 no
C22 C21 H211 120.1 no
C21 C22 C23 119.4(3) yes
C21 C22 H221 120.3 no
C23 C22 H221 120.3 no
C14 C23 C22 120.7(3) yes
C14 C23 H231 119.7 no
C22 C23 H231 119.5 no
P1 C24 C25 120.6(2) yes
P1 C24 C29 120.9(2) yes
C25 C24 C29 118.4(3) yes
C24 C25 C26 120.5(3) yes
C24 C25 H251 119.6 no
C26 C25 H251 119.9 no
C25 C26 C27 120.5(3) yes
C25 C26 H261 119.9 no
C27 C26 H261 119.6 no
C26 C27 C28 119.5(3) yes
C26 C27 H271 120.3 no
C28 C27 H271 120.2 no
C27 C28 C29 120.1(3) yes
C27 C28 H281 119.8 no
C29 C28 H281 120.1 no
C24 C29 C28 121.0(3) yes
C24 C29 H291 119.5 no
C28 C29 H291 119.5 no
Ir1 N2 C31 168.4(3) yes
N2 C31 C32 178.9(3) yes
C31 C32 H321 109.5 no
C31 C32 H322 109.5 no
H321 C32 H322 109.6 no
C31 C32 H323 109.3 no
H321 C32 H323 109.5 no
H322 C32 H323 109.4 no
Ir1 N1 C34 176.5(3) yes
N1 C34 C35 179.5(4) yes
C34 C35 H352 109.5 no
C34 C35 H353 109.6 no
H352 C35 H353 109.9 no
C34 C35 H351 109.1 no
H352 C35 H351 109.3 no
H353 C35 H351 109.4 no
N3 C37 C38 179.8(5) yes
C37 C38 H381 109.4 no
C37 C38 H383 109.4 no
H381 C38 H383 109.1 no
C37 C38 H382 109.7 no
H381 C38 H382 109.6 no
H383 C38 H382 109.6 no
N4 C40 C41 178.6(4) yes
C40 C41 H412 109.3 no
C40 C41 H411 109.6 no
H412 C41 H411 109.7 no
C40 C41 H413 109.2 no
H412 C41 H413 109.6 no
H411 C41 H413 109.5 no

loop_
_geom_bond_atom_site_label_1
_geom_bond_atom_site_label_2
_geom_bond_distance
_geom_bond_publ_flag
Ir1 Cl1 2.5430(7) yes
Ir1 P1 2.2512(7) yes
Ir1 Si1 2.3362(8) yes
Ir1 Si2 2.3449(8) yes
Ir1 N2 2.215(3) yes
Ir1 N1 2.067(3) yes
P1 C4 1.833(3) yes
P1 C14 1.833(3) yes
P1 C24 1.840(3) yes
C4 C5 1.414(4) yes
C4 C13 1.390(4) yes
C5 C6 1.501(4) yes
C5 C10 1.402(4) yes
C6 Si1 1.919(3) yes
C6 H61 0.988 no
C6 H62 0.992 no
Si1 C8 1.884(3) yes
Si1 C9 1.894(3) yes
C8 H81 0.979 no
C8 H82 0.980 no
C8 H83 0.981 no
C9 H92 0.975 no
C9 H91 0.976 no
C9 H93 0.982 no
C10 C11 1.391(4) yes
C10 H101 0.948 no
C11 C12 1.369(5) yes
C11 H111 0.949 no
C12 C13 1.395(4) yes
C12 H121 0.947 no
C13 H131 0.948 no
C14 C15 1.409(4) yes
C14 C23 1.393(4) yes
C15 C16 1.508(4) yes
C15 C20 1.392(4) yes
C16 Si2 1.904(3) yes
C16 H162 0.987 no
C16 H161 0.988 no
Si2 C18 1.884(3) yes
Si2 C19 1.893(3) yes
C18 H181 0.975 no
C18 H182 0.978 no
C18 H183 0.983 no
C19 H191 0.979 no
C19 H193 0.977 no
C19 H192 0.980 no
C20 C21 1.382(5) yes
C20 H201 0.947 no
C21 C22 1.378(5) yes
C21 H211 0.948 no
C22 C23 1.390(5) yes
C22 H221 0.947 no
C23 H231 0.948 no
C24 C25 1.396(4) yes
C24 C29 1.403(4) yes
C25 C26 1.389(4) yes
C25 H251 0.947 no
C26 C27 1.390(5) yes
C26 H261 0.945 no
C27 C28 1.392(5) yes
C27 H271 0.946 no
C28 C29 1.382(4) yes
C28 H281 0.947 no
C29 H291 0.949 no
N2 C31 1.136(4) yes
C31 C32 1.454(4) yes
C32 H321 0.978 no
C32 H322 0.980 no
C32 H323 0.982 no
N1 C34 1.133(4) yes
C34 C35 1.454(5) yes
C35 H352 0.978 no
C35 H353 0.976 no
C35 H351 0.984 no
N3 C37 1.137(6) yes
C37 C38 1.443(6) yes
C38 H381 0.982 no
C38 H383 0.983 no
C38 H382 0.976 no
N4 C40 1.138(5) yes
C40 C41 1.457(6) yes
C41 H412 0.978 no
C41 H411 0.979 no
C41 H413 0.981 no

loop_
_geom_hbond_atom_site_label_D
_geom_hbond_atom_site_label_H
_geom_hbond_atom_site_label_A
_geom_hbond_site_symmetry_A
_geom_hbond_angle_DHA
_geom_hbond_distance_DH
_geom_hbond_distance_HA
_geom_hbond_distance_DA
_geom_hbond_publ_flag
C12 H121 N4 4_555 160 0.95 2.53 3.440(5) yes
